data_4028056
loop_
_publ_author_name
'Yasuhiro Morisaki'
'Ryosuke Kato'
'Yoshiki Chujo'

_publ_contact_author_address
;
Department of Polymer Chemistry, Graduate School of Engineering,
Kyoto University,
;
_publ_contact_author_email ' ymo_at_chujo.synchem.kyoto-u.ac.jp '
_publ_contact_author_fax ' +81-75-383-2607 '
_publ_contact_author_name ' Yasuhiro Morisaki '
_publ_contact_author_phone ' +81-75-383-2610 '
_publ_section_title
;
 Synthesis of Enantiopure P-Stereogenic Diphosphacrowns using
 P-Stereogenic Secondary Phosphines
;
_journal_name_full 'Journal of Organic Chemistry'
_journal_page_first 2769
_journal_page_last 2774
_journal_paper_doi 10.1021/jo302748x
_journal_volume 78
_journal_year 2013
_chemical_absolute_configuration syn
_chemical_formula_moiety 'C24 H48 B2 O4 P2'
_chemical_formula_sum 'C24 H48 B2 O4 P2'
_chemical_formula_weight 484.18
_chemical_name_systematic
; 
 ? 
;
_space_group_IT_number 19
_symmetry_cell_setting orthorhombic
_symmetry_space_group_name_Hall 'P 2ac 2ab'
_symmetry_space_group_name_H-M 'P 21 21 21'
_atom_sites_solution_hydrogens geom
_atom_sites_solution_primary direct
_atom_sites_solution_secondary difmap
_audit_creation_method SHELXL-97
_cell_angle_alpha 90.00
_cell_angle_beta 90.00
_cell_angle_gamma 90.00
_cell_formula_units_Z 4
_cell_length_a 6.6655(2)
_cell_length_b 13.8497(4)
_cell_length_c 30.6661(10)
_cell_measurement_reflns_used 34097
_cell_measurement_temperature 103(2)
_cell_measurement_theta_max 27.49
_cell_measurement_theta_min 3.02
_cell_volume 2830.95(15)
_computing_cell_refinement PROCESS-AUTO
_computing_data_collection PROCESS-AUTO
_computing_data_reduction 'Yadokari-XG (Wakita, 2000)'
_computing_molecular_graphics 'Yadokari-XG (Wakita, 2000)'
_computing_publication_material 'Yadokari-XG (Wakita, 2000)'
_computing_structure_refinement 'SHELXL-97 (Sheldrick, 1997)'
_computing_structure_solution 'SHELXS-97 (Sheldrick, 1990)'
_diffrn_ambient_temperature 103(2)
_diffrn_measured_fraction_theta_full 0.998
_diffrn_measured_fraction_theta_max 0.998
_diffrn_measurement_device_type 'rigaku raxis rapid'
_diffrn_measurement_method 'oscillation method'
_diffrn_radiation_monochromator graphite
_diffrn_radiation_source 'fine-focus sealed tube'
_diffrn_radiation_type MoK\a
_diffrn_radiation_wavelength 0.71075
_diffrn_reflns_av_R_equivalents 0.0667
_diffrn_reflns_av_sigmaI/netI 0.0435
_diffrn_reflns_limit_h_max 8
_diffrn_reflns_limit_h_min -8
_diffrn_reflns_limit_k_max 17
_diffrn_reflns_limit_k_min -17
_diffrn_reflns_limit_l_max 39
_diffrn_reflns_limit_l_min -39
_diffrn_reflns_number 42385
_diffrn_reflns_theta_full 27.48
_diffrn_reflns_theta_max 27.48
_diffrn_reflns_theta_min 3.02
_exptl_absorpt_coefficient_mu 0.179
_exptl_absorpt_correction_T_max 0.9650
_exptl_absorpt_correction_T_min 0.9482
_exptl_absorpt_correction_type multi-scan
_exptl_absorpt_process_details
;
    Higashi, T. (1995). Program for Absorption Correction.
    Rigaku Corporation, Tokyo, Japan.
;
_exptl_crystal_colour colorless
_exptl_crystal_density_diffrn 1.136
_exptl_crystal_description chip
_exptl_crystal_F_000 1056
_exptl_crystal_size_max 0.30
_exptl_crystal_size_mid 0.20
_exptl_crystal_size_min 0.20
_refine_diff_density_max 0.384
_refine_diff_density_min -0.691
_refine_diff_density_rms 0.066
_refine_ls_abs_structure_details 'Flack H D (1983), Acta Cryst. A39, 876-881'
_refine_ls_abs_structure_Flack 0.00(9)
_refine_ls_extinction_method none
_refine_ls_goodness_of_fit_ref 1.132
_refine_ls_hydrogen_treatment constr
_refine_ls_matrix_type full
_refine_ls_number_parameters 297
_refine_ls_number_reflns 6474
_refine_ls_number_restraints 0
_refine_ls_restrained_S_all 1.132
_refine_ls_R_factor_all 0.0535
_refine_ls_R_factor_gt 0.0448
_refine_ls_shift/su_max 0.001
_refine_ls_shift/su_mean 0.000
_refine_ls_structure_factor_coef Fsqd
_refine_ls_weighting_details 'calc w=1/[\s^2^(Fo^2^)+(0.0370P)^2^+1.5784P] where P=(Fo^2^+2Fc^2^)/3'
_refine_ls_weighting_scheme calc
_refine_ls_wR_factor_gt 0.0940
_refine_ls_wR_factor_ref 0.1085
_reflns_number_gt 5677
_reflns_number_total 6474
_reflns_threshold_expression >2sigma(I)
_cod_data_source_file jo302748x_si_003.cif
_cod_data_source_block untitled
_cod_original_sg_symbol_Hall 'p 2ac 2ab'
_cod_database_code 4028056

loop_
_symmetry_equiv_pos_as_xyz
'x, y, z'
'-x+1/2, -y, z+1/2'
'x+1/2, -y+1/2, -z'
'-x, y+1/2, -z+1/2'

loop_
_atom_site_label
_atom_site_type_symbol
_atom_site_fract_x
_atom_site_fract_y
_atom_site_fract_z
_atom_site_U_iso_or_equiv
_atom_site_adp_type
_atom_site_occupancy
_atom_site_symmetry_multiplicity
_atom_site_calc_flag
_atom_site_refinement_flags
P1 P 0.58590(10) 0.71554(4) 0.88404(2) 0.02046(14) Uani 1 1 d .
P2 P 0.78647(10) 0.51948(4) 0.77613(2) 0.02099(14) Uani 1 1 d .
O3 O 0.1917(3) 0.31994(11) 0.93852(5) 0.0230(4) Uani 1 1 d .
O4 O 0.2225(3) 0.53070(12) 0.94781(5) 0.0264(4) Uani 1 1 d .
O5 O 0.6669(3) 0.33328(12) 0.83665(5) 0.0255(4) Uani 1 1 d .
O6 O 0.4314(3) 0.20406(11) 0.88944(5) 0.0243(4) Uani 1 1 d .
C7 C 0.7576(4) 0.79887(16) 0.91356(8) 0.0240(5) Uani 1 1 d .
C8 C 0.0623(4) 0.18007(17) 0.97838(8) 0.0245(5) Uani 1 1 d .
H45 H -0.0232 0.2190 0.9959 0.029 Uiso 1 1 calc R
C9 C 0.0475(4) 0.47665(17) 0.93776(8) 0.0244(5) Uani 1 1 d .
H5 H 0.0397 0.4669 0.9058 0.029 Uiso 1 1 calc R
H6 H -0.0725 0.5136 0.9469 0.029 Uiso 1 1 calc R
C10 C 0.7584(4) 0.32198(17) 0.79536(8) 0.0262(5) Uani 1 1 d .
H7 H 0.7262 0.2575 0.7833 0.031 Uiso 1 1 calc R
H8 H 0.9060 0.3272 0.7982 0.031 Uiso 1 1 calc R
C11 C 0.4827(4) 0.63628(18) 0.92626(8) 0.0255(5) Uani 1 1 d .
H1 H 0.5956 0.6034 0.9411 0.031 Uiso 1 1 calc R
H2 H 0.4140 0.6769 0.9482 0.031 Uiso 1 1 calc R
C12 C 0.1852(4) 0.22288(16) 0.94696(8) 0.0215(5) Uani 1 1 d .
C13 C 0.7477(4) 0.26692(18) 0.86740(8) 0.0260(5) Uani 1 1 d .
H9 H 0.8789 0.2907 0.8781 0.031 Uiso 1 1 calc R
H10 H 0.7691 0.2034 0.8533 0.031 Uiso 1 1 calc R
C14 C 0.7457(4) 0.64170(17) 0.84918(8) 0.0258(5) Uani 1 1 d .
H11 H 0.8275 0.6849 0.8306 0.031 Uiso 1 1 calc R
H12 H 0.8388 0.6044 0.8678 0.031 Uiso 1 1 calc R
C15 C 0.6044(4) 0.25638(17) 0.90497(8) 0.0254(5) Uani 1 1 d .
H13 H 0.6692 0.2207 0.9291 0.031 Uiso 1 1 calc R
H14 H 0.5638 0.3208 0.9159 0.031 Uiso 1 1 calc R
C16 C 0.3136(4) 0.06550(17) 0.92785(8) 0.0269(5) Uani 1 1 d .
H46 H 0.3994 0.0262 0.9106 0.032 Uiso 1 1 calc R
C17 C 0.0476(4) 0.37999(16) 0.96018(8) 0.0240(5) Uani 1 1 d .
H15 H 0.0839 0.3877 0.9913 0.029 Uiso 1 1 calc R
H16 H -0.0874 0.3504 0.9585 0.029 Uiso 1 1 calc R
C18 C 0.1894(4) 0.02319(18) 0.95871(9) 0.0284(6) Uani 1 1 d .
H47 H 0.1898 -0.0449 0.9624 0.034 Uiso 1 1 calc R
C19 C 0.6433(4) 0.84591(18) 0.95120(8) 0.0301(6) Uani 1 1 d .
H21 H 0.7243 0.8982 0.9636 0.045 Uiso 1 1 calc R
H22 H 0.6161 0.7975 0.9737 0.045 Uiso 1 1 calc R
H23 H 0.5162 0.8722 0.9404 0.045 Uiso 1 1 calc R
C20 C 0.6301(4) 0.57058(18) 0.81947(8) 0.0238(5) Uani 1 1 d .
H17 H 0.5150 0.6047 0.8061 0.029 Uiso 1 1 calc R
H18 H 0.5761 0.5173 0.8375 0.029 Uiso 1 1 calc R
C21 C 0.7356(4) 0.59087(17) 0.72614(8) 0.0242(5) Uani 1 1 d .
C22 C 0.7583(4) 0.69891(17) 0.73693(9) 0.0316(6) Uani 1 1 d .
H24 H 0.7426 0.7370 0.7102 0.047 Uiso 1 1 calc R
H25 H 0.8915 0.7106 0.7494 0.047 Uiso 1 1 calc R
H26 H 0.6552 0.7179 0.7580 0.047 Uiso 1 1 calc R
C23 C 0.3133(4) 0.16472(17) 0.92197(8) 0.0232(5) Uani 1 1 d .
C24 C 0.5238(4) 0.57124(19) 0.70882(9) 0.0290(6) Uani 1 1 d .
H27 H 0.4956 0.6146 0.6843 0.043 Uiso 1 1 calc R
H28 H 0.4258 0.5824 0.7321 0.043 Uiso 1 1 calc R
H29 H 0.5146 0.5041 0.6989 0.043 Uiso 1 1 calc R
C25 C 0.3362(4) 0.55986(18) 0.91050(8) 0.0256(5) Uani 1 1 d .
H3 H 0.2467 0.5868 0.8878 0.031 Uiso 1 1 calc R
H4 H 0.4094 0.5041 0.8981 0.031 Uiso 1 1 calc R
B1 B 1.0647(5) 0.5113(2) 0.79177(10) 0.0292(6) Uani 1 1 d .
H39 H 1.1234 0.5762 0.7919 0.044 Uiso 1 1 calc R
H40 H 1.1356 0.4710 0.7705 0.044 Uiso 1 1 calc R
H41 H 1.0772 0.4826 0.8209 0.044 Uiso 1 1 calc R
C27 C 0.9421(4) 0.74578(18) 0.93160(9) 0.0302(6) Uani 1 1 d .
H30 H 1.0262 0.7913 0.9479 0.045 Uiso 1 1 calc R
H31 H 1.0195 0.7184 0.9074 0.045 Uiso 1 1 calc R
H32 H 0.8984 0.6937 0.9511 0.045 Uiso 1 1 calc R
C28 C 0.0652(4) 0.07995(18) 0.98408(8) 0.0254(5) Uani 1 1 d .
H48 H -0.0185 0.0509 1.0054 0.030 Uiso 1 1 calc R
C29 C 0.6803(4) 0.40056(16) 0.76499(8) 0.0244(5) Uani 1 1 d .
H19 H 0.5325 0.4042 0.7678 0.029 Uiso 1 1 calc R
H20 H 0.7116 0.3824 0.7345 0.029 Uiso 1 1 calc R
C30 C 0.8923(4) 0.5623(2) 0.69137(8) 0.0323(6) Uani 1 1 d .
H33 H 0.8787 0.4934 0.6846 0.048 Uiso 1 1 calc R
H34 H 1.0274 0.5749 0.7026 0.048 Uiso 1 1 calc R
H35 H 0.8702 0.6004 0.6649 0.048 Uiso 1 1 calc R
C31 C 0.8258(4) 0.87713(18) 0.88104(9) 0.0295(6) Uani 1 1 d .
H36 H 0.7084 0.9123 0.8702 0.044 Uiso 1 1 calc R
H37 H 0.8957 0.8466 0.8565 0.044 Uiso 1 1 calc R
H38 H 0.9167 0.9222 0.8957 0.044 Uiso 1 1 calc R
B2 B 0.3856(5) 0.7840(2) 0.85158(10) 0.0291(6) Uani 1 1 d .
H42 H 0.4479 0.8150 0.8262 0.044 Uiso 1 1 calc R
H43 H 0.3242 0.8334 0.8702 0.044 Uiso 1 1 calc R
H44 H 0.2822 0.7387 0.8417 0.044 Uiso 1 1 calc R

loop_
_atom_site_aniso_label
_atom_site_aniso_U_11
_atom_site_aniso_U_22
_atom_site_aniso_U_33
_atom_site_aniso_U_23
_atom_site_aniso_U_13
_atom_site_aniso_U_12
P1 0.0240(3) 0.0171(3) 0.0202(3) 0.0001(2) 0.0008(3) 0.0003(2)
P2 0.0231(3) 0.0184(3) 0.0216(3) -0.0006(2) 0.0015(3) -0.0010(2)
O3 0.0240(9) 0.0173(7) 0.0278(9) 0.0006(7) 0.0056(8) 0.0003(7)
O4 0.0280(9) 0.0233(8) 0.0279(9) 0.0028(7) 0.0022(8) -0.0072(7)
O5 0.0290(10) 0.0261(9) 0.0215(8) 0.0039(7) 0.0057(8) 0.0044(7)
O6 0.0246(9) 0.0267(9) 0.0217(8) -0.0008(7) 0.0030(7) -0.0046(7)
C7 0.0291(14) 0.0174(11) 0.0255(12) -0.0009(9) -0.0016(11) -0.0019(10)
C8 0.0218(12) 0.0237(12) 0.0281(13) -0.0002(10) -0.0009(11) -0.0003(10)
C9 0.0256(13) 0.0213(11) 0.0262(12) 0.0029(10) 0.0000(11) -0.0008(10)
C10 0.0339(15) 0.0196(11) 0.0250(12) -0.0006(10) 0.0061(11) 0.0006(10)
C11 0.0278(13) 0.0247(12) 0.0240(12) 0.0024(10) 0.0002(11) -0.0015(10)
C12 0.0209(12) 0.0184(10) 0.0251(12) 0.0017(9) -0.0043(10) 0.0000(10)
C13 0.0254(13) 0.0257(12) 0.0269(12) 0.0011(10) -0.0005(11) -0.0002(10)
C14 0.0248(14) 0.0238(12) 0.0287(13) -0.0041(10) -0.0007(11) 0.0026(10)
C15 0.0287(13) 0.0257(12) 0.0219(12) 0.0014(10) -0.0017(11) -0.0018(10)
C16 0.0279(13) 0.0228(12) 0.0299(13) -0.0028(10) 0.0005(12) 0.0027(11)
C17 0.0250(13) 0.0207(11) 0.0262(12) 0.0026(10) 0.0035(11) 0.0007(10)
C18 0.0315(14) 0.0185(11) 0.0351(14) 0.0021(10) -0.0034(12) -0.0013(11)
C19 0.0404(16) 0.0250(12) 0.0249(13) -0.0060(10) 0.0003(12) -0.0010(11)
C20 0.0274(13) 0.0244(12) 0.0196(12) -0.0022(9) 0.0022(11) -0.0007(10)
C21 0.0257(13) 0.0232(11) 0.0236(12) 0.0007(10) 0.0031(11) -0.0018(9)
C22 0.0359(15) 0.0254(13) 0.0335(14) 0.0062(10) 0.0050(12) -0.0027(11)
C23 0.0207(12) 0.0232(11) 0.0258(12) 0.0000(10) -0.0023(10) -0.0023(10)
C24 0.0297(14) 0.0302(13) 0.0270(14) 0.0063(11) -0.0034(11) 0.0008(11)
C25 0.0294(14) 0.0232(12) 0.0242(12) 0.0027(10) 0.0032(11) -0.0025(10)
B1 0.0282(15) 0.0300(14) 0.0295(15) -0.0020(12) 0.0038(13) 0.0005(13)
C27 0.0329(15) 0.0238(12) 0.0340(14) -0.0003(10) -0.0088(12) -0.0017(11)
C28 0.0243(13) 0.0265(12) 0.0254(13) 0.0054(10) -0.0023(11) -0.0035(11)
C29 0.0293(13) 0.0218(11) 0.0222(12) -0.0037(9) 0.0014(11) -0.0057(10)
C30 0.0348(15) 0.0367(14) 0.0254(13) 0.0029(11) 0.0025(12) -0.0009(12)
C31 0.0349(14) 0.0226(12) 0.0310(13) 0.0009(11) -0.0031(12) -0.0050(11)
B2 0.0316(16) 0.0238(13) 0.0320(15) 0.0051(12) -0.0053(13) 0.0022(13)

loop_
_atom_type_symbol
_atom_type_description
_atom_type_scat_dispersion_real
_atom_type_scat_dispersion_imag
_atom_type_scat_source
C C 0.0033 0.0016 'International Tables Vol C Tables 4.2.6.8 and 6.1.1.4'
H H 0.0000 0.0000 'International Tables Vol C Tables 4.2.6.8 and 6.1.1.4'
B B 0.0013 0.0007 'International Tables Vol C Tables 4.2.6.8 and 6.1.1.4'
O O 0.0106 0.0060 'International Tables Vol C Tables 4.2.6.8 and 6.1.1.4'
P P 0.1023 0.0942 'International Tables Vol C Tables 4.2.6.8 and 6.1.1.4'

loop_
_geom_angle_atom_site_label_1
_geom_angle_atom_site_label_2
_geom_angle_atom_site_label_3
_geom_angle
C14 P1 C11 107.31(12)
C14 P1 C7 105.90(12)
C11 P1 C7 105.01(11)
C14 P1 B2 112.33(13)
C11 P1 B2 113.71(13)
C7 P1 B2 112.00(12)
C29 P2 C20 105.30(12)
C29 P2 C21 104.81(11)
C20 P2 C21 106.84(11)
C29 P2 B1 111.62(13)
C20 P2 B1 113.05(13)
C21 P2 B1 114.48(13)
C12 O3 C17 117.42(19)
C9 O4 C25 114.24(18)
C10 O5 C13 111.01(18)
C23 O6 C15 114.52(17)
C19 C7 C27 109.3(2)
C19 C7 C31 109.6(2)
C27 C7 C31 109.5(2)
C19 C7 P1 108.96(17)
C27 C7 P1 111.77(16)
C31 C7 P1 107.63(16)
C12 C8 C28 120.0(2)
O4 C9 C17 111.7(2)
O5 C10 C29 108.71(19)
C25 C11 P1 115.74(17)
O3 C12 C8 124.4(2)
O3 C12 C23 116.2(2)
C8 C12 C23 119.4(2)
O5 C13 C15 109.3(2)
C20 C14 P1 114.31(17)
O6 C15 C13 107.68(19)
C23 C16 C18 120.5(2)
O3 C17 C9 107.73(19)
C28 C18 C16 120.1(2)
C14 C20 P2 112.95(17)
C24 C21 C22 109.7(2)
C24 C21 C30 109.8(2)
C22 C21 C30 109.3(2)
C24 C21 P2 111.10(17)
C22 C21 P2 108.81(17)
C30 C21 P2 108.09(17)
O6 C23 C16 118.9(2)
O6 C23 C12 121.0(2)
C16 C23 C12 119.9(2)
O4 C25 C11 106.44(19)
C18 C28 C8 120.1(2)
C10 C29 P2 113.43(17)

loop_
_geom_bond_atom_site_label_1
_geom_bond_atom_site_label_2
_geom_bond_distance
P1 C14 1.823(2)
P1 C11 1.831(2)
P1 C7 1.861(2)
P1 B2 1.916(3)
P2 C29 1.825(2)
P2 C20 1.831(2)
P2 C21 1.855(3)
P2 B1 1.919(3)
O3 C12 1.370(3)
O3 C17 1.434(3)
O4 C9 1.420(3)
O4 C25 1.430(3)
O5 C10 1.414(3)
O5 C13 1.423(3)
O6 C23 1.382(3)
O6 C15 1.443(3)
C7 C19 1.529(3)
C7 C27 1.536(3)
C7 C31 1.541(3)
C8 C12 1.397(3)
C8 C28 1.398(3)
C9 C17 1.505(3)
C10 C29 1.524(3)
C11 C25 1.519(3)
C12 C23 1.402(3)
C13 C15 1.504(3)
C14 C20 1.547(3)
C16 C23 1.386(3)
C16 C18 1.387(4)
C18 C28 1.382(4)
C21 C24 1.533(4)
C21 C22 1.540(3)
C21 C30 1.544(4)
